data_1502857
loop_
_publ_author_name
'Lu, Hongjian'
'Tao, Jingran'
'Jones, Jess E.'
'Wojtas, Lukasz'
'Zhang, X. Peter'

_publ_section_title
;
 Cobalt(II)-catalyzed intramolecular C-H amination with phosphoryl azides:
 formation of 6- and 7-membered cyclophosphoramidates.
;
_journal_issue 6
_journal_name_full 'Organic letters'
_journal_page_first 1248
_journal_page_last 1251
_journal_paper_doi 10.1021/ol100110z
_journal_volume 12
_journal_year 2010
_chemical_formula_moiety 'C22 H30 N O5 P, 0.375(CHCl3)'
_chemical_formula_sum 'C22.375 H30.375 Cl1.125 N O5 P'
_chemical_formula_weight 464.20
_space_group_crystal_system monoclinic
_space_group_IT_number 15
_space_group_name_Hall '-C 2yc'
_space_group_name_H-M_alt 'C 1 2/c 1'
_atom_sites_solution_hydrogens geom
_atom_sites_solution_primary direct
_atom_sites_solution_secondary difmap
_audit_creation_method SHELXL-97
_cell_angle_alpha 90.00
_cell_angle_beta 90.108(1)
_cell_angle_gamma 90.00
_cell_formula_units_Z 8
_cell_length_a 17.2209(2)
_cell_length_b 11.0759(2)
_cell_length_c 25.2187(4)
_cell_measurement_temperature 100(2)
_cell_volume 4810.13(13)
_computing_cell_refinement 'SAINT (Bruker, 2002)'
_computing_data_collection 'SMART (Bruker, 2002)'
_computing_data_reduction 'SAINT (Bruker, 2002)'
_computing_publication_material 'SHELXL-97 (Sheldrick, 1997)'
_computing_structure_refinement 'SHELXL-97 (Sheldrick, 1997)'
_computing_structure_solution 'SHELXS-97 (Sheldrick, 1990)'
_diffrn_ambient_temperature 100(2)
_diffrn_measured_fraction_theta_full 0.973
_diffrn_measured_fraction_theta_max 0.973
_diffrn_measurement_device_type 'BRUKER SMART APEXII CCD'
_diffrn_measurement_method 'omega scans'
_diffrn_radiation_monochromator graphite
_diffrn_radiation_source 'fine-focus sealed tube'
_diffrn_radiation_type CuK\a
_diffrn_radiation_wavelength 1.54178
_diffrn_reflns_av_R_equivalents 0.0297
_diffrn_reflns_av_sigmaI/netI 0.0233
_diffrn_reflns_limit_h_max 20
_diffrn_reflns_limit_h_min -20
_diffrn_reflns_limit_k_max 13
_diffrn_reflns_limit_k_min -13
_diffrn_reflns_limit_l_max 30
_diffrn_reflns_limit_l_min -29
_diffrn_reflns_number 18710
_diffrn_reflns_theta_full 67.56
_diffrn_reflns_theta_max 67.56
_diffrn_reflns_theta_min 5.06
_exptl_absorpt_coefficient_mu 2.432
_exptl_absorpt_correction_T_max 0.8881
_exptl_absorpt_correction_T_min 0.6419
_exptl_absorpt_correction_type multi-scan
_exptl_absorpt_process_details 'SADABS; (Sheldrick, 2003)'
_exptl_crystal_colour red
_exptl_crystal_density_diffrn 1.282
_exptl_crystal_density_method 'not measured'
_exptl_crystal_description plates
_exptl_crystal_F_000 1966
_exptl_crystal_size_max 0.20
_exptl_crystal_size_mid 0.15
_exptl_crystal_size_min 0.05
_refine_diff_density_max 0.502
_refine_diff_density_min -0.400
_refine_diff_density_rms 0.051
_refine_ls_extinction_method none
_refine_ls_goodness_of_fit_ref 1.080
_refine_ls_hydrogen_treatment constr
_refine_ls_matrix_type full
_refine_ls_number_parameters 292
_refine_ls_number_reflns 4240
_refine_ls_number_restraints 0
_refine_ls_restrained_S_all 1.080
_refine_ls_R_factor_all 0.0447
_refine_ls_R_factor_gt 0.0412
_refine_ls_shift/su_max 0.002
_refine_ls_shift/su_mean 0.000
_refine_ls_structure_factor_coef Fsqd
_refine_ls_weighting_details 'calc w=1/[\s^2^(Fo^2^)+(0.0498P)^2^+7.0731P] where P=(Fo^2^+2Fc^2^)/3'
_refine_ls_weighting_scheme calc
_refine_ls_wR_factor_gt 0.1075
_refine_ls_wR_factor_ref 0.1096
_reflns_number_gt 3880
_reflns_number_total 4240
_reflns_threshold_expression >2sigma(I)
_cod_data_source_file ol100110z_si_004.cif
_cod_data_source_block 2n
_cod_depositor_comments
;
 Updating space group information.

 Antanas Vaitkus,
 2018-06-10
;
_cod_original_cell_volume 4810.1(1)
_cod_original_sg_symbol_H-M C2/c
_cod_database_code 1502857

loop_
_space_group_symop_id
_space_group_symop_operation_xyz
1 'x, y, z'
2 '-x, y, -z+1/2'
3 'x+1/2, y+1/2, z'
4 '-x+1/2, y+1/2, -z+1/2'
5 '-x, -y, -z'
6 'x, -y, z-1/2'
7 '-x+1/2, -y+1/2, -z'
8 'x+1/2, -y+1/2, z-1/2'

loop_
_atom_site_label
_atom_site_type_symbol
_atom_site_fract_x
_atom_site_fract_y
_atom_site_fract_z
_atom_site_U_iso_or_equiv
_atom_site_adp_type
_atom_site_occupancy
_atom_site_symmetry_multiplicity
_atom_site_calc_flag
_atom_site_refinement_flags
P1 P 0.51066(3) 1.02867(4) 0.585850(17) 0.02103(14) Uani 1 1 d .
C1 C 0.69994(11) 1.11029(18) 0.62608(7) 0.0253(4) Uani 1 1 d .
H1 H 0.6783 1.1875 0.6330 0.030 Uiso 1 1 calc R
C2 C 0.65131(11) 1.01076(17) 0.62100(7) 0.0227(4) Uani 1 1 d .
C3 C 0.77912(12) 1.09809(19) 0.62113(8) 0.0290(4) Uani 1 1 d .
H3 H 0.8122 1.1662 0.6246 0.035 Uiso 1 1 calc R
C4 C 0.67956(11) 0.89608(17) 0.60913(7) 0.0247(4) Uani 1 1 d .
C5 C 0.76054(12) 0.88624(18) 0.60465(7) 0.0281(4) Uani 1 1 d .
H5 H 0.7824 0.8094 0.5970 0.034 Uiso 1 1 calc R
C6 C 0.80993(11) 0.98377(19) 0.61099(7) 0.0290(4) Uani 1 1 d .
C7 C 0.63173(12) 0.77943(17) 0.60115(8) 0.0272(4) Uani 1 1 d .
C8 C 0.54362(11) 0.79862(17) 0.60064(8) 0.0271(4) Uani 1 1 d .
H8A H 0.5180 0.7219 0.5906 0.033 Uiso 1 1 calc R
H8B H 0.5264 0.8198 0.6369 0.033 Uiso 1 1 calc R
C9 C 0.36275(11) 0.99855(17) 0.60712(7) 0.0232(4) Uani 1 1 d .
C10 C 0.31012(11) 0.96622(16) 0.64725(7) 0.0228(4) Uani 1 1 d .
C11 C 0.23843(11) 0.92468(16) 0.62991(7) 0.0237(4) Uani 1 1 d .
H11 H 0.2012 0.9015 0.6557 0.028 Uiso 1 1 calc R
C12 C 0.21828(11) 0.91532(16) 0.57646(7) 0.0234(4) Uani 1 1 d .
C13 C 0.27125(11) 0.94805(17) 0.53788(7) 0.0245(4) Uani 1 1 d .
H13 H 0.2586 0.9416 0.5013 0.029 Uiso 1 1 calc R
C14 C 0.34359(11) 0.99074(18) 0.55400(7) 0.0252(4) Uani 1 1 d .
H14 H 0.3804 1.0149 0.5280 0.030 Uiso 1 1 calc R
C15 C 0.12343(12) 0.85490(19) 0.51272(8) 0.0311(5) Uani 1 1 d .
H15A H 0.0696 0.8265 0.5110 0.037 Uiso 1 1 calc R
H15B H 0.1579 0.7938 0.4974 0.037 Uiso 1 1 calc R
H15C H 0.1283 0.9304 0.4927 0.037 Uiso 1 1 calc R
C16 C 0.32952(11) 0.97618(18) 0.70660(7) 0.0272(4) Uani 1 1 d .
C17 C 0.35060(13) 1.1070(2) 0.72136(8) 0.0342(5) Uani 1 1 d .
H17A H 0.3629 1.1114 0.7593 0.041 Uiso 1 1 calc R
H17B H 0.3065 1.1600 0.7135 0.041 Uiso 1 1 calc R
H17C H 0.3958 1.1328 0.7007 0.041 Uiso 1 1 calc R
C18 C 0.39773(13) 0.8928(2) 0.72053(8) 0.0373(5) Uani 1 1 d .
H18A H 0.4097 0.9001 0.7584 0.045 Uiso 1 1 calc R
H18B H 0.4433 0.9160 0.6997 0.045 Uiso 1 1 calc R
H18C H 0.3837 0.8091 0.7124 0.045 Uiso 1 1 calc R
C19 C 0.26029(13) 0.9387(2) 0.74096(8) 0.0370(5) Uani 1 1 d .
H19A H 0.2743 0.9460 0.7785 0.044 Uiso 1 1 calc R
H19B H 0.2463 0.8548 0.7331 0.044 Uiso 1 1 calc R
H19C H 0.2159 0.9914 0.7332 0.044 Uiso 1 1 calc R
C20 C 0.64930(13) 0.69185(19) 0.64660(8) 0.0337(5) Uani 1 1 d .
H20A H 0.6190 0.6178 0.6418 0.040 Uiso 1 1 calc R
H20B H 0.6354 0.7295 0.6804 0.040 Uiso 1 1 calc R
H20C H 0.7048 0.6722 0.6467 0.040 Uiso 1 1 calc R
C21 C 0.65360(13) 0.72186(19) 0.54769(8) 0.0326(5) Uani 1 1 d .
H21A H 0.6233 0.6479 0.5424 0.039 Uiso 1 1 calc R
H21B H 0.7091 0.7022 0.5477 0.039 Uiso 1 1 calc R
H21C H 0.6424 0.7788 0.5189 0.039 Uiso 1 1 calc R
C22 C 0.92309(13) 0.8647(2) 0.59475(9) 0.0406(5) Uani 1 1 d .
H22A H 0.9797 0.8729 0.5937 0.049 Uiso 1 1 calc R
H22B H 0.9042 0.8384 0.5600 0.049 Uiso 1 1 calc R
H22C H 0.9087 0.8049 0.6216 0.049 Uiso 1 1 calc R
N1 N 0.51873(9) 0.89316(14) 0.56411(6) 0.0251(4) Uani 1 1 d .
H1N H 0.5102 0.8758 0.5294 0.043(7) Uiso 1 1 d R
O1 O 0.57221(7) 1.03390(11) 0.63274(5) 0.0227(3) Uani 1 1 d .
O2 O 0.51472(7) 1.12302(12) 0.54539(5) 0.0253(3) Uani 1 1 d .
O3 O 0.43633(7) 1.04014(12) 0.62286(5) 0.0257(3) Uani 1 1 d .
O4 O 0.88921(8) 0.97819(14) 0.60775(6) 0.0373(4) Uani 1 1 d .
O5 O 0.14461(8) 0.87535(12) 0.56681(5) 0.0282(3) Uani 1 1 d .
C31 C 0.5295(4) 0.4293(7) 0.7654(2) 0.0444(15) Uani 0.38 1 d P
H311 H 0.5742 0.4259 0.7890 0.053 Uiso 0.375 1 d PR
Cl31 Cl 0.54835(5) 0.35638(9) 0.70405(3) 0.0525(2) Uani 0.75 1 d P
Cl32 Cl 0.4830(2) 0.57943(18) 0.73929(15) 0.0815(11) Uani 0.375 1 d P

loop_
_atom_site_aniso_label
_atom_site_aniso_U_11
_atom_site_aniso_U_22
_atom_site_aniso_U_33
_atom_site_aniso_U_23
_atom_site_aniso_U_13
_atom_site_aniso_U_12
P1 0.0225(3) 0.0233(3) 0.0173(2) 0.00003(18) -0.00152(18) 0.00085(17)
C1 0.0297(10) 0.0241(9) 0.0220(9) -0.0015(8) -0.0014(7) 0.0028(8)
C2 0.0251(10) 0.0262(9) 0.0168(8) -0.0002(7) -0.0022(7) 0.0038(7)
C3 0.0288(10) 0.0314(11) 0.0268(10) -0.0017(8) -0.0019(8) -0.0025(8)
C4 0.0315(10) 0.0260(10) 0.0165(8) -0.0008(8) -0.0040(7) 0.0047(8)
C5 0.0334(11) 0.0303(10) 0.0207(9) -0.0024(8) -0.0028(8) 0.0094(8)
C6 0.0263(10) 0.0401(11) 0.0208(9) -0.0006(9) -0.0014(7) 0.0055(8)
C7 0.0359(11) 0.0223(10) 0.0234(9) -0.0017(8) -0.0033(8) 0.0044(8)
C8 0.0354(11) 0.0214(9) 0.0246(10) 0.0003(8) -0.0031(8) -0.0001(8)
C9 0.0220(9) 0.0244(9) 0.0232(9) 0.0001(8) -0.0012(7) 0.0019(7)
C10 0.0274(10) 0.0198(9) 0.0212(9) 0.0013(7) 0.0003(7) 0.0032(7)
C11 0.0282(10) 0.0203(9) 0.0226(9) 0.0015(8) 0.0041(7) 0.0010(7)
C12 0.0249(9) 0.0189(9) 0.0264(9) 0.0002(8) -0.0010(7) 0.0010(7)
C13 0.0279(10) 0.0264(10) 0.0193(9) 0.0008(8) -0.0017(7) 0.0033(8)
C14 0.0252(10) 0.0297(10) 0.0206(9) 0.0029(8) 0.0022(7) 0.0017(8)
C15 0.0320(11) 0.0351(11) 0.0263(10) -0.0023(9) -0.0032(8) -0.0080(9)
C16 0.0295(10) 0.0333(11) 0.0187(9) 0.0022(8) 0.0002(7) -0.0007(8)
C17 0.0405(12) 0.0395(12) 0.0227(10) -0.0068(9) -0.0004(8) -0.0025(9)
C18 0.0409(12) 0.0457(13) 0.0253(10) 0.0078(10) -0.0043(9) 0.0067(10)
C19 0.0381(12) 0.0538(14) 0.0192(10) 0.0013(9) 0.0008(8) -0.0085(10)
C20 0.0424(12) 0.0275(10) 0.0310(11) 0.0018(9) -0.0062(9) 0.0048(9)
C21 0.0407(12) 0.0281(10) 0.0289(10) -0.0070(9) -0.0025(9) 0.0046(9)
C22 0.0311(11) 0.0519(14) 0.0387(12) -0.0051(11) -0.0004(9) 0.0150(10)
N1 0.0298(9) 0.0257(8) 0.0197(8) -0.0001(7) -0.0044(6) 0.0010(7)
O1 0.0230(7) 0.0253(7) 0.0196(6) -0.0019(5) -0.0020(5) 0.0025(5)
O2 0.0291(7) 0.0255(7) 0.0212(6) 0.0003(5) -0.0016(5) -0.0001(5)
O3 0.0236(7) 0.0327(7) 0.0207(6) -0.0012(6) -0.0004(5) -0.0009(5)
O4 0.0251(7) 0.0485(9) 0.0384(8) -0.0062(7) -0.0008(6) 0.0069(6)
O5 0.0271(7) 0.0330(8) 0.0244(7) -0.0002(6) -0.0010(5) -0.0057(6)
C31 0.036(3) 0.062(4) 0.035(3) 0.002(3) -0.001(2) -0.016(3)
Cl31 0.0375(4) 0.0764(6) 0.0438(4) -0.0071(4) 0.0057(3) 0.0121(4)
Cl32 0.112(4) 0.0479(9) 0.085(3) 0.0069(12) 0.0337(19) 0.0211(13)

loop_
_atom_type_symbol
_atom_type_description
_atom_type_scat_dispersion_real
_atom_type_scat_dispersion_imag
_atom_type_scat_source
C C 0.0181 0.0091 'International Tables Vol C Tables 4.2.6.8 and 6.1.1.4'
H H 0.0000 0.0000 'International Tables Vol C Tables 4.2.6.8 and 6.1.1.4'
N N 0.0311 0.0180 'International Tables Vol C Tables 4.2.6.8 and 6.1.1.4'
O O 0.0492 0.0322 'International Tables Vol C Tables 4.2.6.8 and 6.1.1.4'
P P 0.2955 0.4335 'International Tables Vol C Tables 4.2.6.8 and 6.1.1.4'
Cl Cl 0.3639 0.7018 'International Tables Vol C Tables 4.2.6.8 and 6.1.1.4'

loop_
_geom_angle_atom_site_label_1
_geom_angle_atom_site_label_2
_geom_angle_atom_site_label_3
_geom_angle
_geom_angle_site_symmetry_1
_geom_angle_site_symmetry_3
O2 P1 O1 117.45(7) . .
O2 P1 O3 113.07(7) . .
O1 P1 O3 95.56(7) . .
O2 P1 N1 115.21(8) . .
O1 P1 N1 103.33(7) . .
O3 P1 N1 110.22(8) . .
C3 C1 C2 120.71(18) . .
C3 C1 H1 119.6 . .
C2 C1 H1 119.6 . .
C1 C2 C4 122.16(18) . .
C1 C2 O1 114.60(16) . .
C4 C2 O1 123.08(17) . .
C1 C3 C6 118.85(19) . .
C1 C3 H3 120.6 . .
C6 C3 H3 120.6 . .
C2 C4 C5 115.82(18) . .
C2 C4 C7 127.17(17) . .
C5 C4 C7 117.01(17) . .
C6 C5 C4 122.72(18) . .
C6 C5 H5 118.6 . .
C4 C5 H5 118.6 . .
O4 C6 C5 124.78(19) . .
O4 C6 C3 115.53(18) . .
C5 C6 C3 119.68(18) . .
C20 C7 C8 106.77(16) . .
C20 C7 C21 110.17(16) . .
C8 C7 C21 107.12(16) . .
C20 C7 C4 109.13(16) . .
C8 C7 C4 114.37(15) . .
C21 C7 C4 109.22(16) . .
N1 C8 C7 113.25(16) . .
N1 C8 H8A 108.9 . .
C7 C8 H8A 108.9 . .
N1 C8 H8B 108.9 . .
C7 C8 H8B 108.9 . .
H8A C8 H8B 107.7 . .
C14 C9 O3 120.53(17) . .
C14 C9 C10 121.93(18) . .
O3 C9 C10 117.54(16) . .
C11 C10 C9 115.58(17) . .
C11 C10 C16 121.49(17) . .
C9 C10 C16 122.92(17) . .
C10 C11 C12 123.28(18) . .
C10 C11 H11 118.4 . .
C12 C11 H11 118.4 . .
O5 C12 C13 125.00(17) . .
O5 C12 C11 115.19(16) . .
C13 C12 C11 119.80(17) . .
C12 C13 C14 118.33(17) . .
C12 C13 H13 120.8 . .
C14 C13 H13 120.8 . .
C9 C14 C13 121.07(18) . .
C9 C14 H14 119.5 . .
C13 C14 H14 119.5 . .
O5 C15 H15A 109.5 . .
O5 C15 H15B 109.5 . .
H15A C15 H15B 109.5 . .
O5 C15 H15C 109.5 . .
H15A C15 H15C 109.5 . .
H15B C15 H15C 109.5 . .
C19 C16 C18 107.68(17) . .
C19 C16 C10 111.31(16) . .
C18 C16 C10 110.16(16) . .
C19 C16 C17 107.55(17) . .
C18 C16 C17 109.33(17) . .
C10 C16 C17 110.73(16) . .
C16 C17 H17A 109.5 . .
C16 C17 H17B 109.5 . .
H17A C17 H17B 109.5 . .
C16 C17 H17C 109.5 . .
H17A C17 H17C 109.5 . .
H17B C17 H17C 109.5 . .
C16 C18 H18A 109.5 . .
C16 C18 H18B 109.5 . .
H18A C18 H18B 109.5 . .
C16 C18 H18C 109.5 . .
H18A C18 H18C 109.5 . .
H18B C18 H18C 109.5 . .
C16 C19 H19A 109.5 . .
C16 C19 H19B 109.5 . .
H19A C19 H19B 109.5 . .
C16 C19 H19C 109.5 . .
H19A C19 H19C 109.5 . .
H19B C19 H19C 109.5 . .
C7 C20 H20A 109.5 . .
C7 C20 H20B 109.5 . .
H20A C20 H20B 109.5 . .
C7 C20 H20C 109.5 . .
H20A C20 H20C 109.5 . .
H20B C20 H20C 109.5 . .
C7 C21 H21A 109.5 . .
C7 C21 H21B 109.5 . .
H21A C21 H21B 109.5 . .
C7 C21 H21C 109.5 . .
H21A C21 H21C 109.5 . .
H21B C21 H21C 109.5 . .
O4 C22 H22A 109.5 . .
O4 C22 H22B 109.5 . .
H22A C22 H22B 109.5 . .
O4 C22 H22C 109.5 . .
H22A C22 H22C 109.5 . .
H22B C22 H22C 109.5 . .
C8 N1 P1 118.78(12) . .
C8 N1 H1N 120.3 . .
P1 N1 H1N 120.9 . .
C2 O1 P1 118.57(11) . .
C9 O3 P1 122.30(12) . .
C6 O4 C22 117.56(17) . .
C12 O5 C15 117.18(15) . .
Cl32 C31 Cl31 113.0(4) 2_656 2_656
Cl32 C31 Cl31 114.4(4) 2_656 .
Cl31 C31 Cl31 108.4(3) 2_656 .
Cl31 C31 Cl32 103.1(4) 2_656 .
Cl31 C31 Cl32 99.7(3) . .
Cl32 Cl32 C31 98.1(2) 2_656 2_656

loop_
_geom_bond_atom_site_label_1
_geom_bond_atom_site_label_2
_geom_bond_distance
_geom_bond_site_symmetry_2
P1 O2 1.4623(13) .
P1 O1 1.5876(13) .
P1 O3 1.5906(13) .
P1 N1 1.6040(16) .
C1 C3 1.376(3) .
C1 C2 1.390(3) .
C1 H1 0.9500 .
C2 C4 1.393(3) .
C2 O1 1.418(2) .
C3 C6 1.397(3) .
C3 H3 0.9500 .
C4 C5 1.404(3) .
C4 C7 1.545(3) .
C5 C6 1.384(3) .
C5 H5 0.9500 .
C6 O4 1.369(2) .
C7 C20 1.531(3) .
C7 C8 1.532(3) .
C7 C21 1.539(3) .
C8 N1 1.459(2) .
C8 H8A 0.9900 .
C8 H8B 0.9900 .
C9 C14 1.382(3) .
C9 O3 1.405(2) .
C9 C10 1.406(3) .
C10 C11 1.387(3) .
C10 C16 1.537(3) .
C11 C12 1.395(3) .
C11 H11 0.9500 .
C12 O5 1.365(2) .
C12 C13 1.383(3) .
C13 C14 1.392(3) .
C13 H13 0.9500 .
C14 H14 0.9500 .
C15 O5 1.429(2) .
C15 H15A 0.9800 .
C15 H15B 0.9800 .
C15 H15C 0.9800 .
C16 C19 1.532(3) .
C16 C18 1.535(3) .
C16 C17 1.539(3) .
C17 H17A 0.9800 .
C17 H17B 0.9800 .
C17 H17C 0.9800 .
C18 H18A 0.9800 .
C18 H18B 0.9800 .
C18 H18C 0.9800 .
C19 H19A 0.9800 .
C19 H19B 0.9800 .
C19 H19C 0.9800 .
C20 H20A 0.9800 .
C20 H20B 0.9800 .
C20 H20C 0.9800 .
C21 H21A 0.9800 .
C21 H21B 0.9800 .
C21 H21C 0.9800 .
C22 O4 1.424(3) .
C22 H22A 0.9800 .
C22 H22B 0.9800 .
C22 H22C 0.9800 .
N1 H1N 0.9086 .
C31 C31 1.278(12) 2_656
C31 Cl32 1.680(8) 2_656
C31 Cl31 1.746(6) 2_656
C31 Cl31 1.776(7) .
C31 Cl32 1.959(7) .
Cl32 Cl32 0.796(6) 2_656

loop_
_geom_torsion_atom_site_label_1
_geom_torsion_atom_site_label_2
_geom_torsion_atom_site_label_3
_geom_torsion_atom_site_label_4
_geom_torsion
_geom_torsion_site_symmetry_1
_geom_torsion_site_symmetry_4
C3 C1 C2 C4 -2.1(3) . .
C3 C1 C2 O1 173.41(16) . .
C2 C1 C3 C6 -0.1(3) . .
C1 C2 C4 C5 2.4(3) . .
O1 C2 C4 C5 -172.72(15) . .
C1 C2 C4 C7 -178.42(17) . .
O1 C2 C4 C7 6.4(3) . .
C2 C4 C5 C6 -0.7(3) . .
C7 C4 C5 C6 -179.90(17) . .
C4 C5 C6 O4 179.01(17) . .
C4 C5 C6 C3 -1.4(3) . .
C1 C3 C6 O4 -178.60(17) . .
C1 C3 C6 C5 1.8(3) . .
C2 C4 C7 C20 -112.4(2) . .
C5 C4 C7 C20 66.7(2) . .
C2 C4 C7 C8 7.1(3) . .
C5 C4 C7 C8 -173.80(16) . .
C2 C4 C7 C21 127.1(2) . .
C5 C4 C7 C21 -53.8(2) . .
C20 C7 C8 N1 171.96(16) . .
C21 C7 C8 N1 -70.0(2) . .
C4 C7 C8 N1 51.2(2) . .
C14 C9 C10 C11 0.8(3) . .
O3 C9 C10 C11 -179.47(16) . .
C14 C9 C10 C16 -178.90(18) . .
O3 C9 C10 C16 0.8(3) . .
C9 C10 C11 C12 -0.3(3) . .
C16 C10 C11 C12 179.40(17) . .
C10 C11 C12 O5 -178.50(17) . .
C10 C11 C12 C13 0.2(3) . .
O5 C12 C13 C14 178.03(17) . .
C11 C12 C13 C14 -0.5(3) . .
O3 C9 C14 C13 179.09(17) . .
C10 C9 C14 C13 -1.2(3) . .
C12 C13 C14 C9 1.0(3) . .
C11 C10 C16 C19 -1.6(3) . .
C9 C10 C16 C19 178.10(18) . .
C11 C10 C16 C18 117.8(2) . .
C9 C10 C16 C18 -62.5(2) . .
C11 C10 C16 C17 -121.18(19) . .
C9 C10 C16 C17 58.5(2) . .
C7 C8 N1 P1 -91.66(17) . .
O2 P1 N1 C8 157.82(13) . .
O1 P1 N1 C8 28.39(16) . .
O3 P1 N1 C8 -72.76(15) . .
C1 C2 O1 P1 112.04(15) . .
C4 C2 O1 P1 -72.5(2) . .
O2 P1 O1 C2 -68.62(14) . .
O3 P1 O1 C2 171.76(13) . .
N1 P1 O1 C2 59.43(14) . .
C14 C9 O3 P1 -26.0(2) . .
C10 C9 O3 P1 154.30(14) . .
O2 P1 O3 C9 80.53(15) . .
O1 P1 O3 C9 -156.45(14) . .
N1 P1 O3 C9 -50.03(15) . .
C5 C6 O4 C22 2.7(3) . .
C3 C6 O4 C22 -176.83(18) . .
C13 C12 O5 C15 6.4(3) . .
C11 C12 O5 C15 -175.03(16) . .
Cl32 C31 Cl31 C31 -68.9(3) 2_656 2_656
Cl31 C31 Cl31 C31 58.1(5) 2_656 2_656
Cl32 C31 Cl31 C31 -49.3(3) . 2_656
C31 C31 Cl32 Cl32 173.7(11) 2_656 2_656
Cl31 C31 Cl32 Cl32 117.8(8) 2_656 2_656
Cl31 C31 Cl32 Cl32 -130.6(8) . 2_656
Cl32 C31 Cl32 C31 -173.7(11) 2_656 2_656
Cl31 C31 Cl32 C31 -56.0(5) 2_656 2_656
Cl31 C31 Cl32 C31 55.7(5) . 2_656
